data_7005114
loop_
_publ_author_name
'Baudron, St\'ephane A'
'Hosseini, Mir Wais'
'Kyritsakas, Nathalie'
'Kurmoo, Mohamedally'

_publ_section_title
;
 A stepwise approach to the formation of heterometallic discrete
 complexes and infinite architectures.
;
_journal_issue 11
_journal_name_full 'Dalton transactions (Cambridge, England : 2003)'
_journal_page_first 1129
_journal_page_last 1139
_journal_paper_doi 10.1039/b616841h
_journal_year 2007
_chemical_formula_moiety 'C24 H12 Hg N4 S4, 2(C8 H20 N), C2 H3 N'
_chemical_formula_sum 'C42 H55 Hg N7 S4'
_chemical_formula_weight 986.76
_chemical_name_systematic
;
?
;
_space_group_IT_number 2
_symmetry_cell_setting triclinic
_symmetry_space_group_name_Hall '-P 1'
_symmetry_space_group_name_H-M 'P -1'
_atom_sites_solution_hydrogens geom
_atom_sites_solution_primary direct
_atom_sites_solution_secondary difmap
_audit_creation_method SHELXL-97
_cell_angle_alpha 77.514(2)
_cell_angle_beta 71.562(2)
_cell_angle_gamma 81.054(2)
_cell_formula_units_Z 2
_cell_length_a 11.9427(4)
_cell_length_b 13.0629(5)
_cell_length_c 14.7549(6)
_cell_measurement_reflns_used 8165
_cell_measurement_temperature 173(2)
_cell_measurement_theta_max 0.00
_cell_measurement_theta_min 0.00
_cell_volume 2122.59(14)
_computing_cell_refinement 'Bruker SMART'
_computing_data_collection 'Bruker SMART'
_computing_data_reduction 'Bruker SAINT'
_computing_molecular_graphics 'Bruker SHELXTL'
_computing_publication_material 'Bruker SHELXTL'
_computing_structure_refinement 'Bruker SHELXTL'
_computing_structure_solution 'Bruker SHELXTL'
_diffrn_ambient_temperature 173(2)
_diffrn_measured_fraction_theta_full 0.995
_diffrn_measured_fraction_theta_max 0.995
_diffrn_measurement_device_type 'CCD area detector'
_diffrn_measurement_method 'phi and omega scans'
_diffrn_radiation_monochromator graphite
_diffrn_radiation_source 'fine-focus sealed tube'
_diffrn_radiation_type MoK\a
_diffrn_radiation_wavelength 0.71073
_diffrn_reflns_av_R_equivalents 0.0337
_diffrn_reflns_av_sigmaI/netI 0.0354
_diffrn_reflns_limit_h_max 16
_diffrn_reflns_limit_h_min -16
_diffrn_reflns_limit_k_max 17
_diffrn_reflns_limit_k_min -18
_diffrn_reflns_limit_l_max 20
_diffrn_reflns_limit_l_min -20
_diffrn_reflns_number 38002
_diffrn_reflns_theta_full 30.05
_diffrn_reflns_theta_max 30.05
_diffrn_reflns_theta_min 1.48
_exptl_absorpt_coefficient_mu 3.862
_exptl_absorpt_correction_T_max 0.5597
_exptl_absorpt_correction_T_min 0.2754
_exptl_absorpt_correction_type multi-scan
_exptl_absorpt_process_details sadabs
_exptl_crystal_colour orange
_exptl_crystal_density_diffrn 1.544
_exptl_crystal_density_meas ?
_exptl_crystal_density_method .
_exptl_crystal_description rod
_exptl_crystal_F_000 1000
_exptl_crystal_size_max 0.45
_exptl_crystal_size_mid 0.17
_exptl_crystal_size_min 0.17
_refine_diff_density_max 1.552
_refine_diff_density_min -1.563
_refine_diff_density_rms 0.185
_refine_ls_extinction_method none
_refine_ls_goodness_of_fit_ref 1.121
_refine_ls_hydrogen_treatment riding
_refine_ls_matrix_type full
_refine_ls_number_parameters 496
_refine_ls_number_reflns 12377
_refine_ls_number_restraints 0
_refine_ls_restrained_S_all 1.121
_refine_ls_R_factor_all 0.0351
_refine_ls_R_factor_gt 0.0268
_refine_ls_shift/su_max 0.003
_refine_ls_shift/su_mean 0.000
_refine_ls_structure_factor_coef Fsqd
_refine_ls_weighting_details 'calc w=1/[\s^2^(Fo^2^)+(0.0493P)^2^+0.0000P] where P=(Fo^2^+2Fc^2^)/3'
_refine_ls_weighting_scheme calc
_refine_ls_wR_factor_gt 0.0704
_refine_ls_wR_factor_ref 0.0848
_reflns_number_gt 10784
_reflns_number_total 12377
_reflns_threshold_expression >2sigma(I)
_cod_data_source_file b616841h.txt
_cod_data_source_block e483b
_cod_original_cell_volume 2122.60(14)
_cod_original_sg_symbol_H-M P-1
_cod_database_code 7005114

loop_
_symmetry_equiv_pos_as_xyz
'x, y, z'
'-x, -y, -z'

loop_
_atom_site_label
_atom_site_type_symbol
_atom_site_fract_x
_atom_site_fract_y
_atom_site_fract_z
_atom_site_U_iso_or_equiv
_atom_site_adp_type
_atom_site_occupancy
_atom_site_symmetry_multiplicity
_atom_site_calc_flag
_atom_site_refinement_flags
_atom_site_disorder_assembly
_atom_site_disorder_group
C1 C 0.2433(2) 1.11052(18) 0.26208(17) 0.0191(4) Uani 1 1 d . . .
C2 C 0.1505(2) 1.16120(19) 0.22676(17) 0.0187(4) Uani 1 1 d . . .
C3 C 0.1551(2) 1.19687(18) 0.12420(17) 0.0193(4) Uani 1 1 d . . .
C4 C 0.2467(2) 1.2047(2) 0.03693(18) 0.0245(5) Uani 1 1 d . . .
H4 H 0.3255 1.1894 0.0367 0.029 Uiso 1 1 calc R . .
C5 C 0.2170(3) 1.2360(2) -0.04972(19) 0.0282(5) Uani 1 1 d . . .
H5 H 0.2762 1.2413 -0.1089 0.034 Uiso 1 1 calc R . .
C6 C 0.0990(3) 1.2591(2) -0.0475(2) 0.0296(6) Uani 1 1 d . . .
H6 H 0.0816 1.2780 -0.1064 0.036 Uiso 1 1 calc R . .
C7 C 0.0382(2) 1.22551(19) 0.11738(18) 0.0203(4) Uani 1 1 d . . .
C8 C 0.0247(2) 1.17592(18) 0.28156(17) 0.0182(4) Uani 1 1 d . . .
C9 C -0.0388(2) 1.1586(2) 0.38030(18) 0.0222(5) Uani 1 1 d . . .
H9 H 0.0001 1.1354 0.4276 0.027 Uiso 1 1 calc R . .
C10 C -0.1615(2) 1.1770(2) 0.4055(2) 0.0264(5) Uani 1 1 d . . .
H10 H -0.2058 1.1659 0.4706 0.032 Uiso 1 1 calc R . .
C11 C -0.2186(2) 1.2122(2) 0.3337(2) 0.0291(6) Uani 1 1 d . . .
H11 H -0.3010 1.2228 0.3530 0.035 Uiso 1 1 calc R . .
C12 C -0.0432(2) 1.21288(18) 0.21546(18) 0.0198(4) Uani 1 1 d . . .
C13 C 0.6506(2) 0.83805(19) 0.34325(17) 0.0200(4) Uani 1 1 d . . .
C14 C 0.7598(2) 0.77834(18) 0.33026(16) 0.0190(4) Uani 1 1 d . . .
C15 C 0.8695(2) 0.80446(19) 0.34166(16) 0.0189(4) Uani 1 1 d . . .
C16 C 0.9010(2) 0.8913(2) 0.36733(17) 0.0216(5) Uani 1 1 d . . .
H16 H 0.8467 0.9495 0.3803 0.026 Uiso 1 1 calc R . .
C17 C 1.0158(2) 0.8875(2) 0.37273(18) 0.0233(5) Uani 1 1 d . . .
H17 H 1.0385 0.9431 0.3910 0.028 Uiso 1 1 calc R . .
C18 C 1.0971(2) 0.8009(2) 0.35100(19) 0.0261(5) Uani 1 1 d . . .
H18 H 1.1734 0.8016 0.3543 0.031 Uiso 1 1 calc R . .
C19 C 0.9596(2) 0.72039(19) 0.32231(17) 0.0210(4) Uani 1 1 d . . .
C20 C 0.7886(2) 0.67239(19) 0.30532(17) 0.0206(4) Uani 1 1 d . . .
C21 C 0.7227(3) 0.6008(2) 0.2896(2) 0.0269(5) Uani 1 1 d . . .
H21 H 0.6436 0.6184 0.2916 0.032 Uiso 1 1 calc R . .
C22 C 0.7798(3) 0.5032(2) 0.2710(2) 0.0332(6) Uani 1 1 d . . .
H22 H 0.7381 0.4537 0.2620 0.040 Uiso 1 1 calc R . .
C23 C 0.8992(3) 0.4791(2) 0.2657(3) 0.0405(7) Uani 1 1 d . . .
H23 H 0.9352 0.4138 0.2512 0.049 Uiso 1 1 calc R . .
C24 C 0.9088(2) 0.63797(19) 0.30023(18) 0.0222(5) Uani 1 1 d . . .
C25 C 0.3353(2) 0.3420(3) 0.4398(2) 0.0332(6) Uani 1 1 d . . .
H25A H 0.3111 0.3650 0.5020 0.040 Uiso 1 1 calc R . .
H25B H 0.2986 0.2779 0.4489 0.040 Uiso 1 1 calc R . .
C26 C 0.4680(3) 0.3167(4) 0.4104(3) 0.0610(12) Uani 1 1 d . . .
H26A H 0.4920 0.2834 0.3543 0.091 Uiso 1 1 calc R . .
H26B H 0.4906 0.2700 0.4628 0.091 Uiso 1 1 calc R . .
H26C H 0.5058 0.3805 0.3952 0.091 Uiso 1 1 calc R . .
C27 C 0.3403(3) 0.5292(3) 0.3498(2) 0.0435(8) Uani 1 1 d . . .
H27A H 0.3023 0.5809 0.3081 0.052 Uiso 1 1 calc R . .
H27B H 0.4238 0.5195 0.3146 0.052 Uiso 1 1 calc R . .
C28 C 0.3289(4) 0.5736(4) 0.4401(3) 0.0658(12) Uani 1 1 d . . .
H28A H 0.2466 0.5873 0.4739 0.099 Uiso 1 1 calc R . .
H28B H 0.3664 0.6380 0.4213 0.099 Uiso 1 1 calc R . .
H28C H 0.3667 0.5235 0.4819 0.099 Uiso 1 1 calc R . .
C29 C 0.3185(3) 0.3849(3) 0.2742(2) 0.0398(7) Uani 1 1 d . . .
H29A H 0.2898 0.3161 0.2881 0.048 Uiso 1 1 calc R . .
H29B H 0.4041 0.3759 0.2483 0.048 Uiso 1 1 calc R . .
C30 C 0.2687(3) 0.4547(3) 0.1966(2) 0.0507(9) Uani 1 1 d . . .
H30A H 0.1847 0.4700 0.2232 0.076 Uiso 1 1 calc R . .
H30B H 0.2839 0.4191 0.1429 0.076 Uiso 1 1 calc R . .
H30C H 0.3059 0.5193 0.1748 0.076 Uiso 1 1 calc R . .
C31 C 0.1547(2) 0.4452(2) 0.41262(19) 0.0245(5) Uani 1 1 d . . .
H31A H 0.1258 0.5067 0.3733 0.029 Uiso 1 1 calc R . .
H31B H 0.1395 0.4614 0.4768 0.029 Uiso 1 1 calc R . .
C32 C 0.0843(2) 0.3547(2) 0.4214(2) 0.0304(6) Uani 1 1 d . . .
H32A H 0.0940 0.3409 0.3579 0.046 Uiso 1 1 calc R . .
H32B H 0.0019 0.3729 0.4521 0.046 Uiso 1 1 calc R . .
H32C H 0.1123 0.2929 0.4597 0.046 Uiso 1 1 calc R . .
C33 C 0.7098(2) 0.2425(2) 0.0473(2) 0.0295(6) Uani 1 1 d . . .
H33A H 0.7792 0.2403 0.0686 0.035 Uiso 1 1 calc R . .
H33B H 0.7098 0.3046 -0.0026 0.035 Uiso 1 1 calc R . .
C34 C 0.6006(3) 0.2541(3) 0.1322(3) 0.0528(10) Uani 1 1 d . . .
H34A H 0.5310 0.2555 0.1124 0.079 Uiso 1 1 calc R . .
H34B H 0.5990 0.3185 0.1541 0.079 Uiso 1 1 calc R . .
H34C H 0.6022 0.1956 0.1841 0.079 Uiso 1 1 calc R . .
C35 C 0.6196(2) 0.1466(2) -0.0403(2) 0.0298(6) Uani 1 1 d . . .
H35A H 0.6318 0.0837 -0.0684 0.036 Uiso 1 1 calc R . .
H35B H 0.5462 0.1431 0.0123 0.036 Uiso 1 1 calc R . .
C36 C 0.6054(3) 0.2418(3) -0.1174(3) 0.0459(8) Uani 1 1 d . . .
H36A H 0.5846 0.3042 -0.0889 0.069 Uiso 1 1 calc R . .
H36B H 0.5439 0.2330 -0.1433 0.069 Uiso 1 1 calc R . .
H36C H 0.6786 0.2484 -0.1686 0.069 Uiso 1 1 calc R . .
C37 C 0.7164(2) 0.0452(2) 0.07790(18) 0.0253(5) Uani 1 1 d . . .
H37A H 0.6423 0.0497 0.1293 0.030 Uiso 1 1 calc R . .
H37B H 0.7164 -0.0139 0.0478 0.030 Uiso 1 1 calc R . .
C38 C 0.8174(3) 0.0229(2) 0.1228(2) 0.0347(6) Uani 1 1 d . . .
H38A H 0.8912 0.0142 0.0733 0.052 Uiso 1 1 calc R . .
H38B H 0.8066 -0.0403 0.1708 0.052 Uiso 1 1 calc R . .
H38C H 0.8184 0.0808 0.1530 0.052 Uiso 1 1 calc R . .
C39 C 0.8401(2) 0.1466(2) -0.07624(18) 0.0232(5) Uani 1 1 d . . .
H39A H 0.8377 0.2087 -0.1257 0.028 Uiso 1 1 calc R . .
H39B H 0.9011 0.1524 -0.0476 0.028 Uiso 1 1 calc R . .
C40 C 0.8745(2) 0.0508(2) -0.1243(2) 0.0299(6) Uani 1 1 d . . .
H40A H 0.8841 -0.0106 -0.0772 0.045 Uiso 1 1 calc R . .
H40B H 0.9478 0.0594 -0.1753 0.045 Uiso 1 1 calc R . .
H40C H 0.8136 0.0428 -0.1511 0.045 Uiso 1 1 calc R . .
N1 N 0.0083(2) 1.25574(18) 0.03451(16) 0.0257(4) Uani 1 1 d . . .
N2 N -0.16166(19) 1.23154(18) 0.23846(17) 0.0259(4) Uani 1 1 d . . .
N3 N 1.0715(2) 0.71634(18) 0.32558(16) 0.0247(4) Uani 1 1 d . . .
N4 N 0.9650(2) 0.5446(2) 0.2803(2) 0.0340(5) Uani 1 1 d . . .
N5 N 0.28741(19) 0.42581(18) 0.36883(15) 0.0254(4) Uani 1 1 d . . .
N6 N 0.72105(18) 0.14560(16) 0.00217(15) 0.0213(4) Uani 1 1 d . . .
S2 S 0.22724(5) 1.07730(5) 0.38766(4) 0.02359(12) Uani 1 1 d . . .
S3 S 0.62612(6) 0.95860(5) 0.38465(5) 0.02744(13) Uani 1 1 d . . .
S1 S 0.38116(5) 1.07175(6) 0.18793(5) 0.02999(14) Uani 1 1 d . . .
S4 S 0.52914(6) 0.80068(6) 0.32147(6) 0.03207(15) Uani 1 1 d . . .
Hg1 Hg 0.428493(8) 0.992933(8) 0.362059(7) 0.02925(4) Uani 1 1 d . . .
C41 C 0.8330(4) 0.4939(3) 0.0218(3) 0.0532(9) Uani 1 1 d . . .
H41A H 0.8728 0.5453 0.0344 0.080 Uiso 1 1 calc R . .
H41B H 0.8514 0.4979 -0.0470 0.080 Uiso 1 1 calc R . .
H41C H 0.8589 0.4248 0.0506 0.080 Uiso 1 1 calc R . .
C42 C 0.7048(4) 0.5145(3) 0.0636(3) 0.0490(9) Uani 1 1 d . . .
N7 N 0.6065(4) 0.5289(3) 0.0969(3) 0.0682(10) Uani 1 1 d . . .

loop_
_atom_site_aniso_label
_atom_site_aniso_U_11
_atom_site_aniso_U_22
_atom_site_aniso_U_33
_atom_site_aniso_U_23
_atom_site_aniso_U_13
_atom_site_aniso_U_12
C1 0.0186(10) 0.0184(11) 0.0205(11) -0.0035(8) -0.0054(8) -0.0026(8)
C2 0.0184(10) 0.0185(11) 0.0197(11) -0.0038(8) -0.0062(8) -0.0007(8)
C3 0.0204(10) 0.0164(10) 0.0219(11) -0.0020(8) -0.0086(9) -0.0012(8)
C4 0.0224(11) 0.0263(13) 0.0232(12) -0.0013(9) -0.0072(9) -0.0013(9)
C5 0.0314(13) 0.0304(14) 0.0197(12) 0.0003(10) -0.0060(10) -0.0040(11)
C6 0.0350(14) 0.0333(15) 0.0225(12) 0.0018(10) -0.0149(11) -0.0050(11)
C7 0.0215(11) 0.0167(11) 0.0241(11) -0.0039(8) -0.0095(9) 0.0006(8)
C8 0.0184(10) 0.0152(10) 0.0220(11) -0.0069(8) -0.0061(8) 0.0009(8)
C9 0.0214(11) 0.0202(12) 0.0242(12) -0.0067(9) -0.0059(9) 0.0024(9)
C10 0.0212(11) 0.0269(13) 0.0287(13) -0.0085(10) -0.0035(10) 0.0015(10)
C11 0.0180(11) 0.0317(14) 0.0368(15) -0.0114(11) -0.0058(10) 0.0030(10)
C12 0.0207(11) 0.0151(10) 0.0258(12) -0.0069(8) -0.0091(9) 0.0010(8)
C13 0.0227(11) 0.0197(11) 0.0161(10) -0.0015(8) -0.0049(9) -0.0014(9)
C14 0.0225(11) 0.0187(11) 0.0145(10) -0.0005(8) -0.0054(8) -0.0012(8)
C15 0.0220(11) 0.0190(11) 0.0142(10) -0.0008(8) -0.0060(8) 0.0006(8)
C16 0.0246(11) 0.0196(11) 0.0201(11) -0.0028(9) -0.0074(9) 0.0001(9)
C17 0.0260(12) 0.0234(12) 0.0221(12) -0.0028(9) -0.0090(9) -0.0043(9)
C18 0.0224(11) 0.0298(13) 0.0281(13) -0.0034(10) -0.0120(10) -0.0009(10)
C19 0.0232(11) 0.0201(11) 0.0196(11) -0.0016(8) -0.0089(9) 0.0014(9)
C20 0.0258(11) 0.0186(11) 0.0166(10) 0.0000(8) -0.0085(9) 0.0005(9)
C21 0.0315(13) 0.0231(13) 0.0288(13) -0.0020(10) -0.0139(11) -0.0037(10)
C22 0.0423(16) 0.0222(13) 0.0425(16) -0.0076(11) -0.0217(13) -0.0022(11)
C23 0.0520(19) 0.0246(14) 0.058(2) -0.0187(13) -0.0342(17) 0.0118(13)
C24 0.0272(12) 0.0192(11) 0.0221(11) -0.0038(9) -0.0126(10) 0.0038(9)
C25 0.0263(13) 0.0420(16) 0.0249(13) 0.0031(11) -0.0076(11) 0.0033(11)
C26 0.0285(16) 0.099(3) 0.0411(19) 0.005(2) -0.0116(14) 0.0136(18)
C27 0.0381(16) 0.0483(19) 0.0403(17) 0.0111(14) -0.0103(14) -0.0221(15)
C28 0.080(3) 0.060(3) 0.068(3) -0.009(2) -0.024(2) -0.040(2)
C29 0.0309(14) 0.060(2) 0.0239(14) -0.0128(13) -0.0051(11) 0.0111(14)
C30 0.050(2) 0.076(3) 0.0239(15) -0.0030(15) -0.0151(14) 0.0026(18)
C31 0.0199(11) 0.0236(12) 0.0274(12) -0.0061(9) -0.0040(9) 0.0016(9)
C32 0.0276(13) 0.0287(14) 0.0340(14) -0.0032(11) -0.0096(11) -0.0029(11)
C33 0.0286(13) 0.0240(13) 0.0362(15) -0.0120(11) -0.0046(11) -0.0047(10)
C34 0.0402(18) 0.051(2) 0.065(2) -0.0416(19) 0.0112(16) -0.0121(16)
C35 0.0230(12) 0.0350(15) 0.0329(14) -0.0074(11) -0.0094(11) -0.0033(11)
C36 0.0415(18) 0.049(2) 0.049(2) -0.0013(15) -0.0253(16) 0.0036(15)
C37 0.0279(12) 0.0225(12) 0.0226(12) -0.0022(9) -0.0027(10) -0.0060(10)
C38 0.0407(16) 0.0346(15) 0.0262(13) 0.0018(11) -0.0115(12) -0.0028(12)
C39 0.0198(11) 0.0250(12) 0.0217(11) -0.0028(9) -0.0022(9) -0.0037(9)
C40 0.0268(13) 0.0346(15) 0.0253(13) -0.0097(11) -0.0016(10) -0.0003(11)
N1 0.0279(11) 0.0258(11) 0.0252(11) -0.0012(8) -0.0128(9) -0.0020(9)
N2 0.0201(10) 0.0275(11) 0.0325(12) -0.0092(9) -0.0110(9) 0.0029(8)
N3 0.0246(10) 0.0256(11) 0.0251(11) -0.0061(8) -0.0112(9) 0.0049(8)
N4 0.0390(13) 0.0259(12) 0.0458(15) -0.0152(10) -0.0253(12) 0.0103(10)
N5 0.0210(10) 0.0319(12) 0.0190(10) -0.0007(8) -0.0032(8) -0.0009(8)
N6 0.0204(9) 0.0198(10) 0.0223(10) -0.0045(8) -0.0031(8) -0.0034(8)
S2 0.0206(3) 0.0303(3) 0.0188(3) -0.0055(2) -0.0070(2) 0.0049(2)
S3 0.0228(3) 0.0286(3) 0.0359(3) -0.0148(3) -0.0140(3) 0.0070(2)
S1 0.0159(3) 0.0466(4) 0.0215(3) -0.0013(3) -0.0033(2) 0.0032(3)
S4 0.0242(3) 0.0269(3) 0.0500(4) -0.0086(3) -0.0175(3) -0.0005(2)
Hg1 0.01945(5) 0.03175(6) 0.03284(7) 0.00055(4) -0.00976(4) 0.00414(4)
C41 0.057(2) 0.046(2) 0.066(3) -0.0165(18) -0.031(2) 0.0039(17)
C42 0.060(2) 0.0302(17) 0.067(2) -0.0079(15) -0.036(2) -0.0002(15)
N7 0.057(2) 0.052(2) 0.101(3) -0.014(2) -0.031(2) 0.0000(17)

loop_
_atom_type_symbol
_atom_type_description
_atom_type_scat_dispersion_real
_atom_type_scat_dispersion_imag
_atom_type_scat_source
C C 0.0033 0.0016 'International Tables Vol C Tables 4.2.6.8 and 6.1.1.4'
H H 0.0000 0.0000 'International Tables Vol C Tables 4.2.6.8 and 6.1.1.4'
N N 0.0061 0.0033 'International Tables Vol C Tables 4.2.6.8 and 6.1.1.4'
S S 0.1246 0.1234 'International Tables Vol C Tables 4.2.6.8 and 6.1.1.4'
Hg Hg -2.3894 9.2266 'International Tables Vol C Tables 4.2.6.8 and 6.1.1.4'

loop_
_geom_angle_atom_site_label_1
_geom_angle_atom_site_label_2
_geom_angle_atom_site_label_3
_geom_angle
_geom_angle_site_symmetry_1
_geom_angle_site_symmetry_3
_geom_angle_publ_flag
C2 C1 S1 123.28(18) . . ?
C2 C1 S2 121.77(18) . . ?
S1 C1 S2 114.93(13) . . ?
C1 C2 C8 127.5(2) . . ?
C1 C2 C3 126.5(2) . . ?
C8 C2 C3 105.32(19) . . ?
C4 C3 C7 116.8(2) . . ?
C4 C3 C2 134.0(2) . . ?
C7 C3 C2 109.2(2) . . ?
C5 C4 C3 118.3(2) . . ?
C5 C4 H4 120.9 . . ?
C3 C4 H4 120.9 . . ?
C6 C5 C4 119.9(2) . . ?
C6 C5 H5 120.1 . . ?
C4 C5 H5 120.1 . . ?
N1 C6 C5 124.0(2) . . ?
N1 C6 H6 118.0 . . ?
C5 C6 H6 118.0 . . ?
N1 C7 C3 125.6(2) . . ?
N1 C7 C12 126.3(2) . . ?
C3 C7 C12 108.1(2) . . ?
C9 C8 C12 116.4(2) . . ?
C9 C8 C2 134.4(2) . . ?
C12 C8 C2 109.2(2) . . ?
C10 C9 C8 118.1(2) . . ?
C10 C9 H9 121.0 . . ?
C8 C9 H9 121.0 . . ?
C9 C10 C11 120.3(2) . . ?
C9 C10 H10 119.8 . . ?
C11 C10 H10 119.8 . . ?
N2 C11 C10 123.8(2) . . ?
N2 C11 H11 118.1 . . ?
C10 C11 H11 118.1 . . ?
N2 C12 C8 126.4(2) . . ?
N2 C12 C7 125.6(2) . . ?
C8 C12 C7 108.0(2) . . ?
C14 C13 S4 123.67(19) . . ?
C14 C13 S3 121.25(18) . . ?
S4 C13 S3 115.08(14) . . ?
C13 C14 C20 126.7(2) . . ?
C13 C14 C15 128.3(2) . . ?
C20 C14 C15 105.0(2) . . ?
C16 C15 C19 116.4(2) . . ?
C16 C15 C14 134.1(2) . . ?
C19 C15 C14 109.5(2) . . ?
C17 C16 C15 118.0(2) . . ?
C17 C16 H16 121.0 . . ?
C15 C16 H16 121.0 . . ?
C16 C17 C18 120.4(2) . . ?
C16 C17 H17 119.8 . . ?
C18 C17 H17 119.8 . . ?
N3 C18 C17 123.8(2) . . ?
N3 C18 H18 118.1 . . ?
C17 C18 H18 118.1 . . ?
N3 C19 C15 126.3(2) . . ?
N3 C19 C24 125.8(2) . . ?
C15 C19 C24 107.9(2) . . ?
C21 C20 C24 116.6(2) . . ?
C21 C20 C14 134.0(2) . . ?
C24 C20 C14 109.4(2) . . ?
C22 C21 C20 117.8(3) . . ?
C22 C21 H21 121.1 . . ?
C20 C21 H21 121.1 . . ?
C21 C22 C23 120.5(3) . . ?
C21 C22 H22 119.8 . . ?
C23 C22 H22 119.8 . . ?
N4 C23 C22 123.7(3) . . ?
N4 C23 H23 118.2 . . ?
C22 C23 H23 118.2 . . ?
N4 C24 C20 125.8(2) . . ?
N4 C24 C19 126.0(2) . . ?
C20 C24 C19 108.2(2) . . ?
C26 C25 N5 115.6(2) . . ?
C26 C25 H25A 108.4 . . ?
N5 C25 H25A 108.4 . . ?
C26 C25 H25B 108.4 . . ?
N5 C25 H25B 108.4 . . ?
H25A C25 H25B 107.5 . . ?
C25 C26 H26A 109.5 . . ?
C25 C26 H26B 109.5 . . ?
H26A C26 H26B 109.5 . . ?
C25 C26 H26C 109.5 . . ?
H26A C26 H26C 109.5 . . ?
H26B C26 H26C 109.5 . . ?
N5 C27 C28 115.2(3) . . ?
N5 C27 H27A 108.5 . . ?
C28 C27 H27A 108.5 . . ?
N5 C27 H27B 108.5 . . ?
C28 C27 H27B 108.5 . . ?
H27A C27 H27B 107.5 . . ?
C27 C28 H28A 109.5 . . ?
C27 C28 H28B 109.5 . . ?
H28A C28 H28B 109.5 . . ?
C27 C28 H28C 109.5 . . ?
H28A C28 H28C 109.5 . . ?
H28B C28 H28C 109.5 . . ?
N5 C29 C30 115.1(3) . . ?
N5 C29 H29A 108.5 . . ?
C30 C29 H29A 108.5 . . ?
N5 C29 H29B 108.5 . . ?
C30 C29 H29B 108.5 . . ?
H29A C29 H29B 107.5 . . ?
C29 C30 H30A 109.5 . . ?
C29 C30 H30B 109.5 . . ?
H30A C30 H30B 109.5 . . ?
C29 C30 H30C 109.5 . . ?
H30A C30 H30C 109.5 . . ?
H30B C30 H30C 109.5 . . ?
N5 C31 C32 115.3(2) . . ?
N5 C31 H31A 108.4 . . ?
C32 C31 H31A 108.4 . . ?
N5 C31 H31B 108.4 . . ?
C32 C31 H31B 108.4 . . ?
H31A C31 H31B 107.5 . . ?
C31 C32 H32A 109.5 . . ?
C31 C32 H32B 109.5 . . ?
H32A C32 H32B 109.5 . . ?
C31 C32 H32C 109.5 . . ?
H32A C32 H32C 109.5 . . ?
H32B C32 H32C 109.5 . . ?
C34 C33 N6 115.2(2) . . ?
C34 C33 H33A 108.5 . . ?
N6 C33 H33A 108.5 . . ?
C34 C33 H33B 108.5 . . ?
N6 C33 H33B 108.5 . . ?
H33A C33 H33B 107.5 . . ?
C33 C34 H34A 109.5 . . ?
C33 C34 H34B 109.5 . . ?
H34A C34 H34B 109.5 . . ?
C33 C34 H34C 109.5 . . ?
H34A C34 H34C 109.5 . . ?
H34B C34 H34C 109.5 . . ?
C36 C35 N6 115.5(2) . . ?
C36 C35 H35A 108.4 . . ?
N6 C35 H35A 108.4 . . ?
C36 C35 H35B 108.4 . . ?
N6 C35 H35B 108.4 . . ?
H35A C35 H35B 107.5 . . ?
C35 C36 H36A 109.5 . . ?
C35 C36 H36B 109.5 . . ?
H36A C36 H36B 109.5 . . ?
C35 C36 H36C 109.5 . . ?
H36A C36 H36C 109.5 . . ?
H36B C36 H36C 109.5 . . ?
C38 C37 N6 114.8(2) . . ?
C38 C37 H37A 108.6 . . ?
N6 C37 H37A 108.6 . . ?
C38 C37 H37B 108.6 . . ?
N6 C37 H37B 108.6 . . ?
H37A C37 H37B 107.5 . . ?
C37 C38 H38A 109.5 . . ?
C37 C38 H38B 109.5 . . ?
H38A C38 H38B 109.5 . . ?
C37 C38 H38C 109.5 . . ?
H38A C38 H38C 109.5 . . ?
H38B C38 H38C 109.5 . . ?
C40 C39 N6 114.6(2) . . ?
C40 C39 H39A 108.6 . . ?
N6 C39 H39A 108.6 . . ?
C40 C39 H39B 108.6 . . ?
N6 C39 H39B 108.6 . . ?
H39A C39 H39B 107.6 . . ?
C39 C40 H40A 109.5 . . ?
C39 C40 H40B 109.5 . . ?
H40A C40 H40B 109.5 . . ?
C39 C40 H40C 109.5 . . ?
H40A C40 H40C 109.5 . . ?
H40B C40 H40C 109.5 . . ?
C7 N1 C6 115.5(2) . . ?
C11 N2 C12 115.1(2) . . ?
C19 N3 C18 115.0(2) . . ?
C23 N4 C24 115.7(2) . . ?
C31 N5 C27 107.9(2) . . ?
C31 N5 C29 111.8(2) . . ?
C27 N5 C29 109.2(2) . . ?
C31 N5 C25 108.17(19) . . ?
C27 N5 C25 112.1(2) . . ?
C29 N5 C25 107.6(2) . . ?
C33 N6 C39 105.84(19) . . ?
C33 N6 C37 111.1(2) . . ?
C39 N6 C37 110.80(19) . . ?
C33 N6 C35 112.1(2) . . ?
C39 N6 C35 111.16(19) . . ?
C37 N6 C35 105.98(19) . . ?
C1 S2 Hg1 92.84(8) . . ?
C13 S3 Hg1 91.53(8) . . ?
C1 S1 Hg1 83.22(8) . . ?
C13 S4 Hg1 83.43(8) . . ?
S2 Hg1 S3 155.09(2) . . ?
S2 Hg1 S4 132.82(2) . . ?
S3 Hg1 S4 69.60(2) . . ?
S2 Hg1 S1 69.00(2) . . ?
S3 Hg1 S1 125.28(2) . . ?
S4 Hg1 S1 97.08(2) . . ?
C42 C41 H41A 109.5 . . ?
C42 C41 H41B 109.5 . . ?
H41A C41 H41B 109.5 . . ?
C42 C41 H41C 109.5 . . ?
H41A C41 H41C 109.5 . . ?
H41B C41 H41C 109.5 . . ?
N7 C42 C41 178.8(5) . . ?

loop_
_geom_bond_atom_site_label_1
_geom_bond_atom_site_label_2
_geom_bond_distance
_geom_bond_site_symmetry_2
_geom_bond_publ_flag
C1 C2 1.388(3) . ?
C1 S1 1.733(2) . ?
C1 S2 1.764(2) . ?
C2 C8 1.469(3) . ?
C2 C3 1.470(3) . ?
C3 C4 1.397(3) . ?
C3 C7 1.418(3) . ?
C4 C5 1.395(4) . ?
C4 H4 0.9300 . ?
C5 C6 1.386(4) . ?
C5 H5 0.9300 . ?
C6 N1 1.343(4) . ?
C6 H6 0.9300 . ?
C7 N1 1.342(3) . ?
C7 C12 1.457(3) . ?
C8 C9 1.400(3) . ?
C8 C12 1.420(3) . ?
C9 C10 1.388(3) . ?
C9 H9 0.9300 . ?
C10 C11 1.397(4) . ?
C10 H10 0.9300 . ?
C11 N2 1.340(4) . ?
C11 H11 0.9300 . ?
C12 N2 1.342(3) . ?
C13 C14 1.392(3) . ?
C13 S4 1.740(2) . ?
C13 S3 1.760(3) . ?
C14 C20 1.470(3) . ?
C14 C15 1.471(3) . ?
C15 C16 1.407(3) . ?
C15 C19 1.421(3) . ?
C16 C17 1.391(3) . ?
C16 H16 0.9300 . ?
C17 C18 1.394(4) . ?
C17 H17 0.9300 . ?
C18 N3 1.346(4) . ?
C18 H18 0.9300 . ?
C19 N3 1.345(3) . ?
C19 C24 1.453(3) . ?
C20 C21 1.409(4) . ?
C20 C24 1.420(3) . ?
C21 C22 1.388(4) . ?
C21 H21 0.9300 . ?
C22 C23 1.392(4) . ?
C22 H22 0.9300 . ?
C23 N4 1.338(4) . ?
C23 H23 0.9300 . ?
C24 N4 1.342(3) . ?
C25 C26 1.508(4) . ?
C25 N5 1.520(3) . ?
C25 H25A 0.9700 . ?
C25 H25B 0.9700 . ?
C26 H26A 0.9600 . ?
C26 H26B 0.9600 . ?
C26 H26C 0.9600 . ?
C27 N5 1.514(4) . ?
C27 C28 1.524(5) . ?
C27 H27A 0.9700 . ?
C27 H27B 0.9700 . ?
C28 H28A 0.9600 . ?
C28 H28B 0.9600 . ?
C28 H28C 0.9600 . ?
C29 N5 1.518(4) . ?
C29 C30 1.519(4) . ?
C29 H29A 0.9700 . ?
C29 H29B 0.9700 . ?
C30 H30A 0.9600 . ?
C30 H30B 0.9600 . ?
C30 H30C 0.9600 . ?
C31 N5 1.513(3) . ?
C31 C32 1.515(4) . ?
C31 H31A 0.9700 . ?
C31 H31B 0.9700 . ?
C32 H32A 0.9600 . ?
C32 H32B 0.9600 . ?
C32 H32C 0.9600 . ?
C33 C34 1.510(4) . ?
C33 N6 1.522(3) . ?
C33 H33A 0.9700 . ?
C33 H33B 0.9700 . ?
C34 H34A 0.9600 . ?
C34 H34B 0.9600 . ?
C34 H34C 0.9600 . ?
C35 C36 1.521(4) . ?
C35 N6 1.527(3) . ?
C35 H35A 0.9700 . ?
C35 H35B 0.9700 . ?
C36 H36A 0.9600 . ?
C36 H36B 0.9600 . ?
C36 H36C 0.9600 . ?
C37 C38 1.514(4) . ?
C37 N6 1.524(3) . ?
C37 H37A 0.9700 . ?
C37 H37B 0.9700 . ?
C38 H38A 0.9600 . ?
C38 H38B 0.9600 . ?
C38 H38C 0.9600 . ?
C39 C40 1.509(4) . ?
C39 N6 1.522(3) . ?
C39 H39A 0.9700 . ?
C39 H39B 0.9700 . ?
C40 H40A 0.9600 . ?
C40 H40B 0.9600 . ?
C40 H40C 0.9600 . ?
S2 Hg1 2.4323(6) . ?
S3 Hg1 2.4467(6) . ?
S1 Hg1 2.7522(7) . ?
S4 Hg1 2.7142(7) . ?
C41 C42 1.464(6) . ?
C41 H41A 0.9600 . ?
C41 H41B 0.9600 . ?
C41 H41C 0.9600 . ?
C42 N7 1.123(5) . ?
